data_7206564
loop_
_publ_author_name
'Sun, Di'
'Liu, Fu-Jing'
'Hao, Hong-Jun'
'Li, Yun-Hua'
'Zhang, Na'
'Huang, Rong-Bin'
'Zheng, Lan-Sun'

_publ_section_title
;
 A novel arenedisulfonate-templated 1D silver ladder constructed from
 4-aminobenzonitrile ligand
;
_journal_issue 19
_journal_name_full CrystEngComm
_journal_page_first 5661
_journal_paper_doi 10.1039/c1ce05622k
_journal_volume 13
_journal_year 2011
_chemical_formula_moiety 'C14 H12 Ag N4, 0.5(C10 H6 O6 S2)'
_chemical_formula_sum 'C19 H15 Ag N4 O3 S'
_chemical_formula_weight 487.29
_chemical_name_systematic
;
?
;
_space_group_IT_number 2
_symmetry_cell_setting triclinic
_symmetry_space_group_name_Hall '-P 1'
_symmetry_space_group_name_H-M 'P -1'
_atom_sites_solution_hydrogens geom
_atom_sites_solution_primary direct
_atom_sites_solution_secondary difmap
_audit_creation_method SHELXL-97
_cell_angle_alpha 74.74(3)
_cell_angle_beta 80.82(3)
_cell_angle_gamma 69.50(3)
_cell_formula_units_Z 2
_cell_length_a 9.768(2)
_cell_length_b 10.475(2)
_cell_length_c 10.640(2)
_cell_measurement_reflns_used 8618
_cell_measurement_temperature 173(2)
_cell_measurement_theta_max 55.00
_cell_measurement_theta_min 6.20
_cell_volume 981.0(4)
_computing_cell_refinement RAPID-AUTO
_computing_data_collection 'RAPID-AUTO (Rigaku Corporation, 1998)'
_computing_data_reduction 'CrystalStructure (Rigaku/MSC and Rigaku Corporation, 2002)'
_computing_molecular_graphics 'SHELXL-97 (Sheldrick, 1997)'
_computing_publication_material 'SHELXL-97 (Sheldrick, 1997)'
_computing_structure_refinement 'SHELXL-97 (Sheldrick, 1997)'
_computing_structure_solution 'SHELXS-97 (Sheldrick, 1997)'
_diffrn_ambient_temperature 173(2)
_diffrn_measured_fraction_theta_full 0.996
_diffrn_measured_fraction_theta_max 0.996
_diffrn_measurement_device_type 'Rigaku RAXIS-RAPID'
_diffrn_measurement_method '\w scan'
_diffrn_radiation_monochromator graphite
_diffrn_radiation_source 'Rotating Anode'
_diffrn_radiation_type MoK\a
_diffrn_radiation_wavelength 0.71073
_diffrn_reflns_av_R_equivalents 0.0246
_diffrn_reflns_av_sigmaI/netI 0.0305
_diffrn_reflns_limit_h_max 12
_diffrn_reflns_limit_h_min -12
_diffrn_reflns_limit_k_max 12
_diffrn_reflns_limit_k_min -12
_diffrn_reflns_limit_l_max 13
_diffrn_reflns_limit_l_min -12
_diffrn_reflns_number 8509
_diffrn_reflns_theta_full 25.99
_diffrn_reflns_theta_max 25.99
_diffrn_reflns_theta_min 3.10
_exptl_absorpt_coefficient_mu 1.161
_exptl_absorpt_correction_T_max 0.8927
_exptl_absorpt_correction_T_min 0.8927
_exptl_absorpt_correction_type multi-scan
_exptl_absorpt_process_details 'ABSCOR (Higashi, 1995)'
_exptl_crystal_colour colorless
_exptl_crystal_density_diffrn 1.650
_exptl_crystal_density_method 'not measured'
_exptl_crystal_description block
_exptl_crystal_F_000 488
_exptl_crystal_size_max 0.10
_exptl_crystal_size_mid 0.10
_exptl_crystal_size_min 0.10
_refine_diff_density_max 0.856
_refine_diff_density_min -0.679
_refine_diff_density_rms 0.072
_refine_ls_extinction_method none
_refine_ls_goodness_of_fit_ref 1.047
_refine_ls_hydrogen_treatment constr
_refine_ls_matrix_type full
_refine_ls_number_parameters 253
_refine_ls_number_reflns 3835
_refine_ls_number_restraints 0
_refine_ls_restrained_S_all 1.047
_refine_ls_R_factor_all 0.0287
_refine_ls_R_factor_gt 0.0255
_refine_ls_shift/su_max 0.001
_refine_ls_shift/su_mean 0.000
_refine_ls_structure_factor_coef Fsqd
_refine_ls_weighting_details 'calc w=1/[\s^2^(Fo^2^)+(0.0293P)^2^+0.5731P] where P=(Fo^2^+2Fc^2^)/3'
_refine_ls_weighting_scheme calc
_refine_ls_wR_factor_gt 0.0624
_refine_ls_wR_factor_ref 0.0640
_reflns_number_gt 3512
_reflns_number_total 3835
_reflns_threshold_expression >2sigma(I)
_cod_data_source_file c1ce05622k.txt
_cod_data_source_block p1
_cod_original_cell_volume 981.0(3)
_cod_original_sg_symbol_H-M 'P -1 '
_cod_database_code 7206564

loop_
_symmetry_equiv_pos_as_xyz
'x, y, z'
'-x, -y, -z'

loop_
_atom_site_label
_atom_site_type_symbol
_atom_site_fract_x
_atom_site_fract_y
_atom_site_fract_z
_atom_site_U_iso_or_equiv
_atom_site_adp_type
_atom_site_occupancy
_atom_site_symmetry_multiplicity
_atom_site_calc_flag
_atom_site_refinement_flags
Ag1 Ag 0.318451(19) 0.115215(17) 0.288741(18) 0.03183(8) Uani 1 1 d .
N1 N 0.3114(2) 0.2166(2) 0.0739(2) 0.0373(5) Uani 1 1 d .
N2 N -0.05962(19) 0.78660(19) -0.35895(18) 0.0255(4) Uani 1 1 d .
H2A H -0.0532 0.7631 -0.4376 0.031 Uiso 1 1 calc R
H2C H -0.0157 0.8542 -0.3721 0.031 Uiso 1 1 calc R
N3 N 0.3732(2) -0.6929(2) 0.3309(2) 0.0404(5) Uani 1 1 d .
N4 N 0.42590(19) -0.09502(17) 0.41947(18) 0.0223(4) Uani 1 1 d .
H4A H 0.5242 -0.1065 0.4154 0.027 Uiso 1 1 calc R
H4C H 0.3891 -0.0896 0.5038 0.027 Uiso 1 1 calc R
C14 C 0.5287(2) -0.3046(2) 0.3320(2) 0.0251(5) Uani 1 1 d .
H14A H 0.6144 -0.2795 0.2998 0.030 Uiso 1 1 calc R
C4 C 0.0882(2) 0.6829(2) -0.1717(2) 0.0259(5) Uani 1 1 d .
H4B H 0.0846 0.7733 -0.1669 0.031 Uiso 1 1 calc R
C15 C 0.5181(2) -0.4259(2) 0.3124(2) 0.0271(5) Uani 1 1 d .
H15A H 0.5967 -0.4847 0.2677 0.033 Uiso 1 1 calc R
C16 C 0.3914(2) -0.4617(2) 0.3587(2) 0.0236(4) Uani 1 1 d .
C11 C 0.2766(2) -0.3752(2) 0.4233(2) 0.0273(5) Uani 1 1 d .
H11A H 0.1899 -0.3991 0.4540 0.033 Uiso 1 1 calc R
C2 C 0.0218(2) 0.5347(2) -0.2739(2) 0.0257(5) Uani 1 1 d .
H2B H -0.0265 0.5235 -0.3391 0.031 Uiso 1 1 calc R
C3 C 0.0174(2) 0.6686(2) -0.2699(2) 0.0217(4) Uani 1 1 d .
C13 C 0.4145(2) -0.2188(2) 0.3986(2) 0.0191(4) Uani 1 1 d .
C6 C 0.1673(2) 0.4341(2) -0.0887(2) 0.0237(4) Uani 1 1 d .
C5 C 0.1623(2) 0.5680(2) -0.0830(2) 0.0258(5) Uani 1 1 d .
H5A H 0.2103 0.5789 -0.0175 0.031 Uiso 1 1 calc R
C12 C 0.2879(2) -0.2542(2) 0.4433(2) 0.0250(5) Uani 1 1 d .
H12A H 0.2090 -0.1951 0.4876 0.030 Uiso 1 1 calc R
C17 C 0.3814(3) -0.5903(2) 0.3422(2) 0.0296(5) Uani 1 1 d .
C7 C 0.2463(3) 0.3134(2) 0.0025(2) 0.0285(5) Uani 1 1 d .
C1 C 0.0953(2) 0.4190(2) -0.1842(2) 0.0257(5) Uani 1 1 d .
H1B H 0.0970 0.3287 -0.1874 0.031 Uiso 1 1 calc R
S1 S 0.15257(6) 0.06667(5) -0.31670(5) 0.02103(12) Uani 1 1 d .
O1 O 0.30908(18) 0.0273(2) -0.35445(16) 0.0370(4) Uani 1 1 d .
O2 O 0.08183(18) -0.00905(17) -0.36659(15) 0.0297(4) Uani 1 1 d .
O3 O 0.0795(2) 0.21642(16) -0.34970(15) 0.0323(4) Uani 1 1 d .
C21 C 0.2641(2) -0.1047(3) 0.0550(2) 0.0351(6) Uani 1 1 d .
H21A H 0.3535 -0.1481 0.0964 0.042 Uiso 1 1 calc R
C22 C 0.2672(2) -0.0536(3) -0.0816(2) 0.0306(5) Uani 1 1 d .
H22A H 0.3586 -0.0639 -0.1315 0.037 Uiso 1 1 calc R
C23 C 0.1400(2) 0.0104(2) -0.1425(2) 0.0204(4) Uani 1 1 d .
C24 C 0.0008(2) 0.0269(2) -0.0693(2) 0.0188(4) Uani 1 1 d .
C25 C -0.1342(2) 0.0927(2) -0.1285(2) 0.0272(5) Uani 1 1 d .
H25A H -0.1341 0.1289 -0.2203 0.033 Uiso 1 1 calc R

loop_
_atom_site_aniso_label
_atom_site_aniso_U_11
_atom_site_aniso_U_22
_atom_site_aniso_U_33
_atom_site_aniso_U_23
_atom_site_aniso_U_13
_atom_site_aniso_U_12
Ag1 0.03574(11) 0.02264(10) 0.03230(12) 0.00232(8) -0.00706(8) -0.00785(8)
N1 0.0458(12) 0.0326(11) 0.0273(11) -0.0029(10) -0.0036(9) -0.0076(10)
N2 0.0277(9) 0.0268(10) 0.0224(10) -0.0023(8) -0.0013(7) -0.0121(8)
N3 0.0495(13) 0.0291(11) 0.0492(14) -0.0110(10) -0.0117(11) -0.0156(10)
N4 0.0260(9) 0.0199(9) 0.0213(9) -0.0054(7) -0.0032(7) -0.0068(7)
C14 0.0240(10) 0.0246(11) 0.0262(12) -0.0055(9) 0.0038(9) -0.0099(9)
C4 0.0316(11) 0.0234(11) 0.0254(12) -0.0063(9) -0.0010(9) -0.0121(9)
C15 0.0288(11) 0.0246(11) 0.0261(12) -0.0101(10) 0.0046(9) -0.0063(9)
C16 0.0299(11) 0.0198(10) 0.0218(11) -0.0027(9) -0.0060(9) -0.0086(9)
C11 0.0252(10) 0.0263(11) 0.0296(13) -0.0030(10) 0.0000(9) -0.0107(9)
C2 0.0294(11) 0.0293(12) 0.0223(11) -0.0086(9) -0.0014(9) -0.0123(9)
C3 0.0199(9) 0.0259(11) 0.0190(11) -0.0039(9) 0.0038(8) -0.0101(9)
C13 0.0238(10) 0.0171(10) 0.0143(10) -0.0002(8) -0.0046(8) -0.0050(8)
C6 0.0257(10) 0.0242(11) 0.0172(11) -0.0035(9) 0.0043(8) -0.0064(9)
C5 0.0294(11) 0.0294(12) 0.0217(11) -0.0070(9) -0.0026(9) -0.0119(9)
C12 0.0241(10) 0.0235(11) 0.0264(12) -0.0078(9) 0.0023(9) -0.0065(9)
C17 0.0343(12) 0.0268(12) 0.0288(13) -0.0054(10) -0.0070(10) -0.0100(10)
C7 0.0327(12) 0.0300(12) 0.0220(12) -0.0082(10) 0.0048(10) -0.0103(10)
C1 0.0310(11) 0.0238(11) 0.0240(12) -0.0090(9) 0.0040(9) -0.0109(9)
S1 0.0278(3) 0.0258(3) 0.0132(2) -0.0057(2) 0.0021(2) -0.0137(2)
O1 0.0308(8) 0.0595(12) 0.0223(9) -0.0104(8) 0.0072(7) -0.0193(8)
O2 0.0464(9) 0.0341(9) 0.0186(8) -0.0083(7) -0.0016(7) -0.0238(8)
O3 0.0551(10) 0.0250(8) 0.0183(8) -0.0039(7) -0.0021(7) -0.0157(8)
C21 0.0220(11) 0.0534(16) 0.0222(12) -0.0028(11) -0.0071(9) -0.0046(11)
C22 0.0226(10) 0.0454(14) 0.0211(12) -0.0068(11) 0.0031(9) -0.0102(10)
C23 0.0263(10) 0.0226(10) 0.0137(10) -0.0045(8) -0.0001(8) -0.0098(9)
C24 0.0229(10) 0.0198(10) 0.0147(10) -0.0051(8) -0.0006(8) -0.0078(8)
C25 0.0277(11) 0.0346(12) 0.0156(11) -0.0006(9) -0.0049(8) -0.0077(10)

loop_
_atom_type_symbol
_atom_type_description
_atom_type_scat_dispersion_real
_atom_type_scat_dispersion_imag
_atom_type_scat_source
C C 0.0033 0.0016 'International Tables Vol C Tables 4.2.6.8 and 6.1.1.4'
H H 0.0000 0.0000 'International Tables Vol C Tables 4.2.6.8 and 6.1.1.4'
Ag Ag -0.8971 1.1015 'International Tables Vol C Tables 4.2.6.8 and 6.1.1.4'
N N 0.0061 0.0033 'International Tables Vol C Tables 4.2.6.8 and 6.1.1.4'
O O 0.0106 0.0060 'International Tables Vol C Tables 4.2.6.8 and 6.1.1.4'
S S 0.1246 0.1234 'International Tables Vol C Tables 4.2.6.8 and 6.1.1.4'

loop_
_geom_angle_atom_site_label_1
_geom_angle_atom_site_label_2
_geom_angle_atom_site_label_3
_geom_angle
_geom_angle_site_symmetry_1
_geom_angle_site_symmetry_3
N1 Ag1 N4 138.70(8) . .
N1 Ag1 N3 90.64(8) . 1_565
N4 Ag1 N3 114.26(7) . 1_565
N1 Ag1 N2 99.42(8) . 2_565
N4 Ag1 N2 111.66(7) . 2_565
N3 Ag1 N2 91.34(8) 1_565 2_565
C7 N1 Ag1 141.45(19) . .
C3 N2 Ag1 113.79(13) . 2_565
C3 N2 H2A 108.8 . .
Ag1 N2 H2A 108.8 2_565 .
C3 N2 H2C 108.8 . .
Ag1 N2 H2C 108.8 2_565 .
H2A N2 H2C 107.7 . .
C17 N3 Ag1 170.2(2) . 1_545
C13 N4 Ag1 120.61(13) . .
C13 N4 H4A 107.2 . .
Ag1 N4 H4A 107.2 . .
C13 N4 H4C 107.2 . .
Ag1 N4 H4C 107.2 . .
H4A N4 H4C 106.8 . .
C15 C14 C13 120.3(2) . .
C15 C14 H14A 119.8 . .
C13 C14 H14A 119.8 . .
C5 C4 C3 120.8(2) . .
C5 C4 H4B 119.6 . .
C3 C4 H4B 119.6 . .
C14 C15 C16 119.7(2) . .
C14 C15 H15A 120.1 . .
C16 C15 H15A 120.1 . .
C11 C16 C15 119.9(2) . .
C11 C16 C17 120.0(2) . .
C15 C16 C17 120.0(2) . .
C12 C11 C16 120.2(2) . .
C12 C11 H11A 119.9 . .
C16 C11 H11A 119.9 . .
C1 C2 C3 120.6(2) . .
C1 C2 H2B 119.7 . .
C3 C2 H2B 119.7 . .
N2 C3 C2 120.9(2) . .
N2 C3 C4 120.36(19) . .
C2 C3 C4 118.7(2) . .
C12 C13 C14 119.69(19) . .
C12 C13 N4 120.01(19) . .
C14 C13 N4 120.29(18) . .
C1 C6 C5 119.7(2) . .
C1 C6 C7 120.0(2) . .
C5 C6 C7 120.3(2) . .
C4 C5 C6 120.0(2) . .
C4 C5 H5A 120.0 . .
C6 C5 H5A 120.0 . .
C11 C12 C13 120.1(2) . .
C11 C12 H12A 119.9 . .
C13 C12 H12A 119.9 . .
N3 C17 C16 179.1(3) . .
N1 C7 C6 178.9(2) . .
C2 C1 C6 120.2(2) . .
C2 C1 H1B 119.9 . .
C6 C1 H1B 119.9 . .
O3 S1 O2 112.12(10) . .
O3 S1 O1 112.94(11) . .
O2 S1 O1 111.79(11) . .
O3 S1 C23 107.79(10) . .
O2 S1 C23 106.87(10) . .
O1 S1 C23 104.80(10) . .
C25 C21 C22 120.8(2) 2 .
C25 C21 H21A 119.6 2 .
C22 C21 H21A 119.6 . .
C23 C22 C21 120.4(2) . .
C23 C22 H22A 119.8 . .
C21 C22 H22A 119.8 . .
C22 C23 C24 120.83(19) . .
C22 C23 S1 117.96(16) . .
C24 C23 S1 121.16(16) . .
C25 C24 C24 119.1(2) . 2
C25 C24 C23 122.74(19) . .
C24 C24 C23 118.2(2) 2 .
C21 C25 C24 120.7(2) 2 .
C21 C25 H25A 119.7 2 .
C24 C25 H25A 119.7 . .

loop_
_geom_bond_atom_site_label_1
_geom_bond_atom_site_label_2
_geom_bond_distance
_geom_bond_site_symmetry_2
Ag1 N1 2.253(2) .
Ag1 N4 2.263(2) .
Ag1 N3 2.415(2) 1_565
Ag1 N2 2.447(2) 2_565
N1 C7 1.143(3) .
N2 C3 1.397(3) .
N2 Ag1 2.447(2) 2_565
N2 H2A 0.9200 .
N2 H2C 0.9200 .
N3 C17 1.143(3) .
N3 Ag1 2.415(2) 1_545
N4 C13 1.416(3) .
N4 H4A 0.9200 .
N4 H4C 0.9200 .
C14 C15 1.381(3) .
C14 C13 1.391(3) .
C14 H14A 0.9500 .
C4 C5 1.369(3) .
C4 C3 1.406(3) .
C4 H4B 0.9500 .
C15 C16 1.396(3) .
C15 H15A 0.9500 .
C16 C11 1.387(3) .
C16 C17 1.441(3) .
C11 C12 1.382(3) .
C11 H11A 0.9500 .
C2 C1 1.377(3) .
C2 C3 1.400(3) .
C2 H2B 0.9500 .
C13 C12 1.390(3) .
C6 C1 1.393(3) .
C6 C5 1.403(3) .
C6 C7 1.430(3) .
C5 H5A 0.9500 .
C12 H12A 0.9500 .
C1 H1B 0.9500 .
S1 O3 1.4489(18) .
S1 O2 1.4528(15) .
S1 O1 1.4555(17) .
S1 C23 1.789(2) .
C21 C25 1.364(3) 2
C21 C22 1.410(3) .
C21 H21A 0.9500 .
C22 C23 1.363(3) .
C22 H22A 0.9500 .
C23 C24 1.433(3) .
C24 C25 1.418(3) .
C24 C24 1.433(4) 2
C25 C21 1.364(3) 2
C25 H25A 0.9500 .

loop_
_geom_hbond_atom_site_label_D
_geom_hbond_atom_site_label_H
_geom_hbond_atom_site_label_A
_geom_hbond_distance_DH
_geom_hbond_distance_HA
_geom_hbond_distance_DA
_geom_hbond_angle_DHA
_geom_hbond_site_symmetry_A
N2 H2A O3 0.92 2.26 3.146(3) 160.6 2_564
N2 H2C O2 0.92 2.00 2.905(2) 169.9 1_565
N4 H4A O1 0.92 2.02 2.853(2) 149.5 2_655
N4 H4C O1 0.92 2.08 2.907(3) 149.6 1_556
